data_2225056
loop_
_publ_author_name
'Di, Xue-Mei'
'Yan, Fu-Lin'
'Feng, Chuang'
'Cui, Jian-Min'

_publ_section_title 6\b,15\b-Diacetoxy-1\b,7\b,13\a-trihydroxy-7\a,20-epoxy-<i>ent</i>-kaur-16-ene
_journal_coeditor_code LX2122
_journal_issue 2
_journal_name_full 'Acta Crystallographica Section E'
_journal_page_first o359
_journal_paper_doi 10.1107/S1600536810001170
_journal_volume 66
_journal_year 2010
_chemical_formula_iupac 'C24 H34 O8'
_chemical_formula_moiety 'C24 H34 O8'
_chemical_formula_sum 'C24 H34 O8'
_chemical_formula_weight 450.51
_chemical_name_systematic
;
6\b, 15\b-Diacetoxy-1\b, 7\b, 13\a-trihydroxy-7\a, 20-epoxy-
<i>ent</i>-kaur-16-ene
;
_space_group_IT_number 19
_symmetry_cell_setting orthorhombic
_symmetry_space_group_name_Hall 'P 2ac 2ab'
_symmetry_space_group_name_H-M 'P 21 21 21'
_atom_sites_solution_hydrogens difmap
_atom_sites_solution_primary direct
_atom_sites_solution_secondary difmap
_audit_creation_method SHELXL-97
_cell_angle_alpha 90.00
_cell_angle_beta 90.00
_cell_angle_gamma 90.00
_cell_formula_units_Z 4
_cell_length_a 10.295(2)
_cell_length_b 13.696(3)
_cell_length_c 15.802(3)
_cell_measurement_reflns_used 8346
_cell_measurement_temperature 93(2)
_cell_measurement_theta_max 27.50
_cell_measurement_theta_min 3.24
_cell_volume 2228.1(8)
_computing_cell_refinement 'RAPID-AUTO (Rigaku, 2004)'
_computing_data_collection 'RAPID-AUTO (Rigaku, 2004)'
_computing_data_reduction 'RAPID-AUTO (Rigaku, 2004)'
_computing_molecular_graphics 'ORTEP-3 (Farrugia, 1997) and DIAMOND (Brandenburg, 1998)'
_computing_publication_material 'SHELXTL (Sheldrick, 2008)'
_computing_structure_refinement 'SHELXL97 (Sheldrick, 2008)'
_computing_structure_solution 'SHELXS97 (Sheldrick, 2008)'
_diffrn_ambient_temperature 93(2)
_diffrn_measured_fraction_theta_full 0.993
_diffrn_measured_fraction_theta_max 0.993
_diffrn_measurement_device_type 'Rigaku SPIDER'
_diffrn_measurement_method '\w scans'
_diffrn_radiation_monochromator graphite
_diffrn_radiation_source 'fine-focus sealed tube'
_diffrn_radiation_type MoK\a
_diffrn_radiation_wavelength 0.71073
_diffrn_reflns_av_R_equivalents 0.0340
_diffrn_reflns_av_sigmaI/netI 0.0262
_diffrn_reflns_limit_h_max 11
_diffrn_reflns_limit_h_min -13
_diffrn_reflns_limit_k_max 17
_diffrn_reflns_limit_k_min -17
_diffrn_reflns_limit_l_max 20
_diffrn_reflns_limit_l_min -20
_diffrn_reflns_number 18422
_diffrn_reflns_theta_full 27.51
_diffrn_reflns_theta_max 27.51
_diffrn_reflns_theta_min 3.24
_diffrn_standards_decay_% 0
_diffrn_standards_interval_count 0
_diffrn_standards_interval_time 0
_diffrn_standards_number 0
_exptl_absorpt_coefficient_mu 0.100
_exptl_absorpt_correction_type none
_exptl_crystal_colour Colorless
_exptl_crystal_density_diffrn 1.343
_exptl_crystal_density_method 'not measured'
_exptl_crystal_description Block
_exptl_crystal_F_000 968
_exptl_crystal_size_max 0.33
_exptl_crystal_size_mid 0.33
_exptl_crystal_size_min 0.30
_refine_diff_density_max 0.211
_refine_diff_density_min -0.150
_refine_ls_extinction_coef 0.0063(13)
_refine_ls_extinction_expression Fc^*^=kFc[1+0.001xFc^2^\l^3^/sin(2\q)]^-1/4^
_refine_ls_extinction_method 'SHELXL97 (Sheldrick, 2008)'
_refine_ls_goodness_of_fit_ref 1.074
_refine_ls_hydrogen_treatment mixed
_refine_ls_matrix_type full
_refine_ls_number_parameters 306
_refine_ls_number_reflns 2878
_refine_ls_number_restraints 0
_refine_ls_restrained_S_all 1.074
_refine_ls_R_factor_all 0.0312
_refine_ls_R_factor_gt 0.0298
_refine_ls_shift/su_max 0.001
_refine_ls_shift/su_max_lt 0.001
_refine_ls_shift/su_mean 0.000
_refine_ls_structure_factor_coef Fsqd
_refine_ls_weighting_details 'calc w=1/[\s^2^(Fo^2^)+(0.0418P)^2^+0.1265P] where P=(Fo^2^+2Fc^2^)/3'
_refine_ls_weighting_scheme calc
_refine_ls_wR_factor_gt 0.0717
_refine_ls_wR_factor_ref 0.0726
_reflns_number_gt 2819
_reflns_number_total 2878
_reflns_threshold_expression I>2\s(I)
_cod_data_source_file lx2122.cif
_cod_data_source_block I
_cod_depositor_comments
;
The following automatic conversions were performed:
'_symmetry_cell_setting' value 'Orthorhombic' changed to 'orthorhombic'
according to '/home/saulius/struct/CIF-dictionaries/cif_core.dic'
dictionary named 'cif_core.dic' version 2.4.1 from 2010-06-29.

Automatic conversion script
Id: cif_fix_enum 1527 2010-12-29 10:47:43Z saulius 

The following automatic conversions were performed:

'_symmetry_cell_setting' value 'Orthorhombic' changed to
'orthorhombic' according to
/home/saulius/struct/CIF-dictionaries/cif_core.dic dictionary named
'cif_core.dic' version 2.4.1 from 2010-06-29.

Automatic conversion script
Id: cif_fix_values 1715 2011-07-08 13:25:40Z adriana 
;
_cod_database_code 2225056
_cod_database_fobs_code 2225056

loop_
_symmetry_equiv_pos_as_xyz
'x, y, z'
'-x+1/2, -y, z+1/2'
'x+1/2, -y+1/2, -z'
'-x, y+1/2, -z+1/2'

loop_
_atom_site_type_symbol
_atom_site_label
_atom_site_fract_x
_atom_site_fract_y
_atom_site_fract_z
_atom_site_U_iso_or_equiv
_atom_site_adp_type
_atom_site_calc_flag
_atom_site_refinement_flags
_atom_site_occupancy
_atom_site_disorder_assembly
_atom_site_disorder_group
O O1 0.01173(10) 0.68667(8) 0.26057(7) 0.0149(2) Uani d . 1 . .
O O2 0.30874(12) 0.88041(9) 0.42632(7) 0.0212(3) Uani d . 1 . .
H H2O 0.315(2) 0.922(2) 0.4660(19) 0.058(8) Uiso d . 1 . .
O O3 0.33002(10) 0.57116(8) 0.24245(7) 0.0148(2) Uani d . 1 . .
O O4 0.21962(12) 0.43421(9) 0.20969(8) 0.0253(3) Uani d . 1 . .
O O5 0.10209(11) 0.61497(8) 0.14532(7) 0.0159(2) Uani d . 1 . .
H H5O 0.099(2) 0.554(2) 0.1618(16) 0.050(7) Uiso d . 1 . .
O O6 0.13739(12) 0.96328(8) 0.03305(7) 0.0189(3) Uani d . 1 . .
H H6O 0.105(2) 0.923(2) -0.0103(16) 0.055(8) Uiso d . 1 . .
O O7 0.43032(11) 0.75344(8) 0.18270(7) 0.0161(2) Uani d . 1 . .
O O8 0.51871(12) 0.65725(10) 0.08362(8) 0.0253(3) Uani d . 1 . .
C C1 0.18434(16) 0.83486(12) 0.43078(10) 0.0161(3) Uani d . 1 . .
H H1 0.1156 0.8864 0.4312 0.019 Uiso calc R 1 . .
C C2 0.17508(17) 0.77546(13) 0.51205(10) 0.0188(4) Uani d . 1 . .
H H2A 0.1894 0.8187 0.5613 0.023 Uiso calc R 1 . .
H H2B 0.0870 0.7470 0.5170 0.023 Uiso calc R 1 . .
C C3 0.27532(17) 0.69440(12) 0.51243(10) 0.0193(4) Uani d . 1 . .
H H3A 0.2716 0.6601 0.5675 0.023 Uiso calc R 1 . .
H H3B 0.3629 0.7235 0.5068 0.023 Uiso calc R 1 . .
C C4 0.25500(16) 0.62004(12) 0.44115(10) 0.0171(3) Uani d . 1 . .
C C5 0.25206(15) 0.67689(11) 0.35551(9) 0.0135(3) Uani d . 1 . .
H H5 0.3437 0.6976 0.3445 0.016 Uiso calc R 1 . .
C C6 0.21348(15) 0.61224(11) 0.28031(9) 0.0134(3) Uani d . 1 . .
H H6 0.1594 0.5571 0.3023 0.016 Uiso calc R 1 . .
C C7 0.13183(15) 0.66985(11) 0.21737(9) 0.0127(3) Uani d . 1 . .
C C8 0.18916(15) 0.76762(11) 0.19036(9) 0.0124(3) Uani d . 1 . .
C C9 0.21621(16) 0.82954(11) 0.27169(10) 0.0144(3) Uani d . 1 . .
H H9 0.3127 0.8358 0.2769 0.017 Uiso calc R 1 . .
C C10 0.16867(15) 0.77195(11) 0.35071(9) 0.0140(3) Uani d . 1 . .
C C11 0.16190(17) 0.93342(12) 0.26232(10) 0.0190(4) Uani d . 1 . .
H H11A 0.0659 0.9314 0.2661 0.023 Uiso calc R 1 . .
H H11B 0.1945 0.9746 0.3092 0.023 Uiso calc R 1 . .
C C12 0.20189(18) 0.97887(11) 0.17758(10) 0.0181(3) Uani d . 1 . .
H H12A 0.2941 0.9992 0.1807 0.022 Uiso calc R 1 . .
H H12B 0.1489 1.0380 0.1673 0.022 Uiso calc R 1 . .
C C13 0.18435(16) 0.90739(11) 0.10258(10) 0.0148(3) Uani d . 1 . .
C C14 0.09702(16) 0.82277(11) 0.12983(10) 0.0148(3) Uani d . 1 . .
H H14A 0.0712 0.7817 0.0811 0.018 Uiso calc R 1 . .
H H14B 0.0182 0.8462 0.1595 0.018 Uiso calc R 1 . .
C C15 0.31094(15) 0.76055(11) 0.13340(9) 0.0140(3) Uani d . 1 . .
H H15 0.3032 0.7026 0.0952 0.017 Uiso calc R 1 . .
C C16 0.30844(16) 0.85321(11) 0.08147(10) 0.0153(3) Uani d . 1 . .
C C17 0.39369(18) 0.87883(13) 0.02315(11) 0.0245(4) Uani d . 1 . .
H H17A 0.4650 0.8372 0.0106 0.029 Uiso calc R 1 . .
H H17B 0.3838 0.9389 -0.0063 0.029 Uiso calc R 1 . .
C C18 0.37174(18) 0.55017(14) 0.43998(11) 0.0238(4) Uani d . 1 . .
H H18A 0.4503 0.5864 0.4245 0.029 Uiso calc R 1 . .
H H18B 0.3563 0.4983 0.3985 0.029 Uiso calc R 1 . .
H H18C 0.3830 0.5213 0.4962 0.029 Uiso calc R 1 . .
C C19 0.13432(17) 0.55891(13) 0.45997(10) 0.0225(4) Uani d . 1 . .
H H19A 0.1462 0.5241 0.5136 0.027 Uiso calc R 1 . .
H H19B 0.1209 0.5116 0.4143 0.027 Uiso calc R 1 . .
H H19C 0.0584 0.6018 0.4642 0.027 Uiso calc R 1 . .
C C20 0.02593(15) 0.74576(12) 0.33582(9) 0.0159(3) Uani d . 1 . .
H H20A -0.0079 0.7095 0.3853 0.019 Uiso calc R 1 . .
H H20B -0.0256 0.8063 0.3296 0.019 Uiso calc R 1 . .
C C21 0.32071(17) 0.47860(12) 0.21399(10) 0.0176(3) Uani d . 1 . .
C C22 0.45078(17) 0.43876(13) 0.19149(12) 0.0228(4) Uani d . 1 . .
H H22A 0.4994 0.4244 0.2433 0.027 Uiso calc R 1 . .
H H22B 0.4985 0.4870 0.1578 0.027 Uiso calc R 1 . .
H H22C 0.4401 0.3787 0.1586 0.027 Uiso calc R 1 . .
C C23 0.52622(16) 0.69893(12) 0.15079(11) 0.0195(3) Uani d . 1 . .
C C24 0.64137(18) 0.69693(15) 0.20862(13) 0.0302(4) Uani d . 1 . .
H H24A 0.7075 0.6530 0.1854 0.036 Uiso calc R 1 . .
H H24B 0.6145 0.6736 0.2646 0.036 Uiso calc R 1 . .
H H24C 0.6775 0.7629 0.2137 0.036 Uiso calc R 1 . .

loop_
_atom_site_aniso_label
_atom_site_aniso_U_11
_atom_site_aniso_U_22
_atom_site_aniso_U_33
_atom_site_aniso_U_12
_atom_site_aniso_U_13
_atom_site_aniso_U_23
O1 0.0130(5) 0.0174(5) 0.0142(5) -0.0016(4) 0.0013(4) -0.0031(4)
O2 0.0245(7) 0.0228(6) 0.0164(6) -0.0091(5) 0.0037(5) -0.0077(5)
O3 0.0171(6) 0.0124(5) 0.0148(5) 0.0013(4) 0.0024(4) -0.0021(4)
O4 0.0259(7) 0.0175(6) 0.0323(7) -0.0004(5) -0.0010(6) -0.0081(5)
O5 0.0234(6) 0.0126(5) 0.0117(5) -0.0015(5) -0.0025(5) -0.0025(4)
O6 0.0235(6) 0.0154(6) 0.0178(5) -0.0023(5) -0.0055(5) 0.0056(5)
O7 0.0139(6) 0.0172(5) 0.0174(5) 0.0017(5) -0.0008(4) -0.0015(5)
O8 0.0275(7) 0.0266(7) 0.0218(6) 0.0078(6) 0.0066(5) -0.0018(5)
C1 0.0178(8) 0.0168(7) 0.0138(7) -0.0032(6) 0.0028(6) -0.0041(6)
C2 0.0210(9) 0.0236(8) 0.0119(7) -0.0040(7) 0.0017(6) -0.0034(6)
C3 0.0213(9) 0.0248(9) 0.0117(7) -0.0028(7) -0.0011(6) -0.0005(6)
C4 0.0202(9) 0.0191(8) 0.0121(7) -0.0011(7) -0.0010(6) 0.0015(6)
C5 0.0131(8) 0.0149(7) 0.0125(7) -0.0016(6) -0.0011(6) 0.0003(6)
C6 0.0147(8) 0.0132(7) 0.0124(7) 0.0004(6) 0.0020(6) -0.0010(6)
C7 0.0153(8) 0.0122(7) 0.0107(6) -0.0013(6) 0.0001(6) -0.0025(6)
C8 0.0137(8) 0.0124(7) 0.0111(6) -0.0001(6) -0.0003(6) 0.0003(5)
C9 0.0167(8) 0.0131(7) 0.0133(7) -0.0008(6) 0.0018(6) -0.0020(6)
C10 0.0169(8) 0.0131(7) 0.0120(7) -0.0008(6) 0.0019(6) -0.0023(6)
C11 0.0269(9) 0.0129(7) 0.0172(7) 0.0015(7) 0.0025(7) -0.0020(6)
C12 0.0239(9) 0.0123(7) 0.0182(7) 0.0001(7) 0.0004(7) -0.0006(6)
C13 0.0173(8) 0.0133(7) 0.0137(7) -0.0001(6) -0.0022(6) 0.0018(6)
C14 0.0151(8) 0.0137(7) 0.0156(7) 0.0007(6) -0.0009(6) 0.0013(6)
C15 0.0149(8) 0.0140(7) 0.0130(7) -0.0007(6) -0.0005(6) -0.0013(6)
C16 0.0174(8) 0.0130(7) 0.0153(7) -0.0014(6) -0.0006(6) -0.0001(6)
C17 0.0265(10) 0.0186(8) 0.0283(9) 0.0022(7) 0.0086(8) 0.0072(7)
C18 0.0291(10) 0.0249(9) 0.0172(8) 0.0059(8) -0.0038(7) 0.0020(7)
C19 0.0296(10) 0.0230(8) 0.0148(8) -0.0056(8) 0.0014(7) 0.0032(7)
C20 0.0174(8) 0.0174(7) 0.0129(7) -0.0001(7) 0.0004(6) -0.0028(6)
C21 0.0258(9) 0.0134(7) 0.0135(7) 0.0038(7) -0.0019(7) 0.0001(6)
C22 0.0262(10) 0.0188(8) 0.0233(8) 0.0048(7) 0.0012(7) -0.0017(7)
C23 0.0183(8) 0.0154(8) 0.0249(8) 0.0012(7) 0.0066(7) 0.0031(6)
C24 0.0222(10) 0.0273(10) 0.0410(11) 0.0065(8) -0.0040(8) -0.0005(8)

loop_
_atom_type_symbol
_atom_type_description
_atom_type_scat_dispersion_real
_atom_type_scat_dispersion_imag
_atom_type_scat_source
C C 0.0033 0.0000 'International Tables Vol C Tables 4.2.6.8 and 6.1.1.4'
H H 0.0000 0.0000 'International Tables Vol C Tables 4.2.6.8 and 6.1.1.4'
O O 0.0106 0.0000 'International Tables Vol C Tables 4.2.6.8 and 6.1.1.4'

loop_
_geom_angle_atom_site_label_1
_geom_angle_atom_site_label_2
_geom_angle_atom_site_label_3
_geom_angle_site_symmetry_1
_geom_angle_site_symmetry_3
_geom_angle
_geom_angle_publ_flag
C7 O1 C20 . . 113.28(11) ?
C1 O2 H2O . . 108.9(18) ?
C21 O3 C6 . . 116.25(13) ?
C7 O5 H5O . . 106.4(16) ?
C13 O6 H6O . . 111.6(16) ?
C23 O7 C15 . . 117.28(12) ?
O2 C1 C2 . . 109.35(14) ?
O2 C1 C10 . . 107.36(12) ?
C2 C1 C10 . . 112.80(13) ?
O2 C1 H1 . . 109.1 ?
C2 C1 H1 . . 109.1 ?
C10 C1 H1 . . 109.1 ?
C3 C2 C1 . . 110.61(13) ?
C3 C2 H2A . . 109.5 ?
C1 C2 H2A . . 109.5 ?
C3 C2 H2B . . 109.5 ?
C1 C2 H2B . . 109.5 ?
H2A C2 H2B . . 108.1 ?
C2 C3 C4 . . 113.00(13) ?
C2 C3 H3A . . 109.0 ?
C4 C3 H3A . . 109.0 ?
C2 C3 H3B . . 109.0 ?
C4 C3 H3B . . 109.0 ?
H3A C3 H3B . . 107.8 ?
C19 C4 C3 . . 109.39(14) ?
C19 C4 C18 . . 107.29(14) ?
C3 C4 C18 . . 108.41(14) ?
C19 C4 C5 . . 115.24(13) ?
C3 C4 C5 . . 107.95(13) ?
C18 C4 C5 . . 108.38(13) ?
C6 C5 C4 . . 112.86(12) ?
C6 C5 C10 . . 107.54(12) ?
C4 C5 C10 . . 117.94(13) ?
C6 C5 H5 . . 105.9 ?
C4 C5 H5 . . 105.9 ?
C10 C5 H5 . . 105.9 ?
O3 C6 C7 . . 112.79(12) ?
O3 C6 C5 . . 109.17(12) ?
C7 C6 C5 . . 110.47(12) ?
O3 C6 H6 . . 108.1 ?
C7 C6 H6 . . 108.1 ?
C5 C6 H6 . . 108.1 ?
O5 C7 O1 . . 106.61(12) ?
O5 C7 C6 . . 111.98(13) ?
O1 C7 C6 . . 104.41(12) ?
O5 C7 C8 . . 109.21(12) ?
O1 C7 C8 . . 109.07(12) ?
C6 C7 C8 . . 115.11(13) ?
C7 C8 C14 . . 111.42(13) ?
C7 C8 C15 . . 114.96(12) ?
C14 C8 C15 . . 99.67(11) ?
C7 C8 C9 . . 108.37(12) ?
C14 C8 C9 . . 110.66(12) ?
C15 C8 C9 . . 111.57(12) ?
C11 C9 C10 . . 115.62(13) ?
C11 C9 C8 . . 110.98(13) ?
C10 C9 C8 . . 109.17(12) ?
C11 C9 H9 . . 106.9 ?
C10 C9 H9 . . 106.9 ?
C8 C9 H9 . . 106.9 ?
C20 C10 C1 . . 110.99(12) ?
C20 C10 C9 . . 107.30(13) ?
C1 C10 C9 . . 110.06(12) ?
C20 C10 C5 . . 109.87(12) ?
C1 C10 C5 . . 111.67(13) ?
C9 C10 C5 . . 106.78(12) ?
C12 C11 C9 . . 111.26(13) ?
C12 C11 H11A . . 109.4 ?
C9 C11 H11A . . 109.4 ?
C12 C11 H11B . . 109.4 ?
C9 C11 H11B . . 109.4 ?
H11A C11 H11B . . 108.0 ?
C11 C12 C13 . . 112.37(13) ?
C11 C12 H12A . . 109.1 ?
C13 C12 H12A . . 109.1 ?
C11 C12 H12B . . 109.1 ?
C13 C12 H12B . . 109.1 ?
H12A C12 H12B . . 107.9 ?
O6 C13 C16 . . 112.32(13) ?
O6 C13 C14 . . 115.17(13) ?
C16 C13 C14 . . 100.76(12) ?
O6 C13 C12 . . 106.89(12) ?
C16 C13 C12 . . 112.34(13) ?
C14 C13 C12 . . 109.42(13) ?
C13 C14 C8 . . 100.61(12) ?
C13 C14 H14A . . 111.7 ?
C8 C14 H14A . . 111.7 ?
C13 C14 H14B . . 111.7 ?
C8 C14 H14B . . 111.7 ?
H14A C14 H14B . . 109.4 ?
O7 C15 C16 . . 111.13(12) ?
O7 C15 C8 . . 112.12(11) ?
C16 C15 C8 . . 104.46(12) ?
O7 C15 H15 . . 109.7 ?
C16 C15 H15 . . 109.7 ?
C8 C15 H15 . . 109.7 ?
C17 C16 C15 . . 126.22(15) ?
C17 C16 C13 . . 125.76(15) ?
C15 C16 C13 . . 107.82(13) ?
C16 C17 H17A . . 120.0 ?
C16 C17 H17B . . 120.0 ?
H17A C17 H17B . . 120.0 ?
C4 C18 H18A . . 109.5 ?
C4 C18 H18B . . 109.5 ?
H18A C18 H18B . . 109.5 ?
C4 C18 H18C . . 109.5 ?
H18A C18 H18C . . 109.5 ?
H18B C18 H18C . . 109.5 ?
C4 C19 H19A . . 109.5 ?
C4 C19 H19B . . 109.5 ?
H19A C19 H19B . . 109.5 ?
C4 C19 H19C . . 109.5 ?
H19A C19 H19C . . 109.5 ?
H19B C19 H19C . . 109.5 ?
O1 C20 C10 . . 110.77(12) ?
O1 C20 H20A . . 109.5 ?
C10 C20 H20A . . 109.5 ?
O1 C20 H20B . . 109.5 ?
C10 C20 H20B . . 109.5 ?
H20A C20 H20B . . 108.1 ?
O4 C21 O3 . . 123.60(15) ?
O4 C21 C22 . . 125.26(15) ?
O3 C21 C22 . . 111.11(14) ?
C21 C22 H22A . . 109.5 ?
C21 C22 H22B . . 109.5 ?
H22A C22 H22B . . 109.5 ?
C21 C22 H22C . . 109.5 ?
H22A C22 H22C . . 109.5 ?
H22B C22 H22C . . 109.5 ?
O8 C23 O7 . . 123.25(16) ?
O8 C23 C24 . . 125.35(16) ?
O7 C23 C24 . . 111.40(15) ?
C23 C24 H24A . . 109.5 ?
C23 C24 H24B . . 109.5 ?
H24A C24 H24B . . 109.5 ?
C23 C24 H24C . . 109.5 ?
H24A C24 H24C . . 109.5 ?
H24B C24 H24C . . 109.5 ?

loop_
_geom_bond_atom_site_label_1
_geom_bond_atom_site_label_2
_geom_bond_site_symmetry_2
_geom_bond_distance
_geom_bond_publ_flag
O1 C7 . 1.431(2) ?
O1 C20 . 1.446(2) ?
O2 C1 . 1.426(2) ?
O2 H2O . 0.85(3) ?
O3 C21 . 1.349(2) ?
O3 C6 . 1.454(2) ?
O4 C21 . 1.207(2) ?
O5 C7 . 1.398(2) ?
O5 H5O . 0.88(3) ?
O6 C13 . 1.424(2) ?
O6 H6O . 0.94(3) ?
O7 C23 . 1.337(2) ?
O7 C15 . 1.458(2) ?
O8 C23 . 1.208(2) ?
C1 C2 . 1.523(2) ?
C1 C10 . 1.539(2) ?
C1 H1 . 1.0000 ?
C2 C3 . 1.516(2) ?
C2 H2A . 0.9900 ?
C2 H2B . 0.9900 ?
C3 C4 . 1.533(2) ?
C3 H3A . 0.9900 ?
C3 H3B . 0.9900 ?
C4 C19 . 1.527(2) ?
C4 C18 . 1.536(2) ?
C4 C5 . 1.562(2) ?
C5 C6 . 1.534(2) ?
C5 C10 . 1.561(2) ?
C5 H5 . 1.0000 ?
C6 C7 . 1.523(2) ?
C6 H6 . 1.0000 ?
C7 C8 . 1.524(2) ?
C8 C14 . 1.544(2) ?
C8 C15 . 1.546(2) ?
C8 C9 . 1.565(2) ?
C9 C11 . 1.536(2) ?
C9 C10 . 1.556(2) ?
C9 H9 . 1.0000 ?
C10 C20 . 1.531(2) ?
C11 C12 . 1.533(2) ?
C11 H11A . 0.9900 ?
C11 H11B . 0.9900 ?
C12 C13 . 1.548(2) ?
C12 H12A . 0.9900 ?
C12 H12B . 0.9900 ?
C13 C16 . 1.515(2) ?
C13 C14 . 1.529(2) ?
C14 H14A . 0.9900 ?
C14 H14B . 0.9900 ?
C15 C16 . 1.511(2) ?
C15 H15 . 1.0000 ?
C16 C17 . 1.320(2) ?
C17 H17A . 0.9500 ?
C17 H17B . 0.9500 ?
C18 H18A . 0.9800 ?
C18 H18B . 0.9800 ?
C18 H18C . 0.9800 ?
C19 H19A . 0.9800 ?
C19 H19B . 0.9800 ?
C19 H19C . 0.9800 ?
C20 H20A . 0.9900 ?
C20 H20B . 0.9900 ?
C21 C22 . 1.489(2) ?
C22 H22A . 0.9800 ?
C22 H22B . 0.9800 ?
C22 H22C . 0.9800 ?
C23 C24 . 1.497(3) ?
C24 H24A . 0.9800 ?
C24 H24B . 0.9800 ?
C24 H24C . 0.9800 ?

loop_
_geom_hbond_atom_site_label_D
_geom_hbond_atom_site_label_H
_geom_hbond_atom_site_label_A
_geom_hbond_site_symmetry_A
_geom_hbond_distance_DH
_geom_hbond_distance_HA
_geom_hbond_distance_DA
_geom_hbond_angle_DHA
_geom_hbond_publ_flag
O2 H2O O6 2_575 0.85(3) 1.96(3) 2.7811(17) 163(3) y
O5 H5O O4 . 0.88(3) 2.19(3) 2.9373(18) 142(2) y
O6 H6O O8 3_465 0.94(3) 1.83(3) 2.7600(17) 170(2) y

loop_
_geom_torsion_atom_site_label_1
_geom_torsion_atom_site_label_2
_geom_torsion_atom_site_label_3
_geom_torsion_atom_site_label_4
_geom_torsion_site_symmetry_1
_geom_torsion_site_symmetry_2
_geom_torsion_site_symmetry_3
_geom_torsion_site_symmetry_4
_geom_torsion
_geom_torsion_publ_flag
O2 C1 C2 C3 . . . . -62.53(16) ?
C10 C1 C2 C3 . . . . 56.86(18) ?
C1 C2 C3 C4 . . . . -62.82(18) ?
C2 C3 C4 C19 . . . . -71.09(17) ?
C2 C3 C4 C18 . . . . 172.21(14) ?
C2 C3 C4 C5 . . . . 55.00(18) ?
C19 C4 C5 C6 . . . . -49.47(19) ?
C3 C4 C5 C6 . . . . -172.06(13) ?
C18 C4 C5 C6 . . . . 70.72(17) ?
C19 C4 C5 C10 . . . . 76.95(18) ?
C3 C4 C5 C10 . . . . -45.64(18) ?
C18 C4 C5 C10 . . . . -162.86(14) ?
C21 O3 C6 C7 . . . . -94.07(15) ?
C21 O3 C6 C5 . . . . 142.72(13) ?
C4 C5 C6 O3 . . . . -91.32(15) ?
C10 C5 C6 O3 . . . . 136.89(12) ?
C4 C5 C6 C7 . . . . 144.10(13) ?
C10 C5 C6 C7 . . . . 12.31(16) ?
C20 O1 C7 O5 . . . . -178.14(11) ?
C20 O1 C7 C6 . . . . 63.19(15) ?
C20 O1 C7 C8 . . . . -60.34(15) ?
O3 C6 C7 O5 . . . . 53.61(16) ?
C5 C6 C7 O5 . . . . 176.09(12) ?
O3 C6 C7 O1 . . . . 168.56(11) ?
C5 C6 C7 O1 . . . . -68.96(15) ?
O3 C6 C7 C8 . . . . -71.91(16) ?
C5 C6 C7 C8 . . . . 50.57(17) ?
O5 C7 C8 C14 . . . . 55.65(16) ?
O1 C7 C8 C14 . . . . -60.50(15) ?
C6 C7 C8 C14 . . . . -177.42(12) ?
O5 C7 C8 C15 . . . . -56.79(17) ?
O1 C7 C8 C15 . . . . -172.94(11) ?
C6 C7 C8 C15 . . . . 70.14(17) ?
O5 C7 C8 C9 . . . . 177.63(12) ?
O1 C7 C8 C9 . . . . 61.48(15) ?
C6 C7 C8 C9 . . . . -55.43(16) ?
C7 C8 C9 C11 . . . . -131.48(14) ?
C14 C8 C9 C11 . . . . -9.03(17) ?
C15 C8 C9 C11 . . . . 100.98(15) ?
C7 C8 C9 C10 . . . . -2.89(17) ?
C14 C8 C9 C10 . . . . 119.55(14) ?
C15 C8 C9 C10 . . . . -130.43(13) ?
O2 C1 C10 C20 . . . . -162.52(13) ?
C2 C1 C10 C20 . . . . 76.95(17) ?
O2 C1 C10 C9 . . . . -43.89(17) ?
C2 C1 C10 C9 . . . . -164.43(14) ?
O2 C1 C10 C5 . . . . 74.52(15) ?
C2 C1 C10 C5 . . . . -46.02(18) ?
C11 C9 C10 C20 . . . . 71.31(16) ?
C8 C9 C10 C20 . . . . -54.65(15) ?
C11 C9 C10 C1 . . . . -49.55(18) ?
C8 C9 C10 C1 . . . . -175.51(13) ?
C11 C9 C10 C5 . . . . -170.93(13) ?
C8 C9 C10 C5 . . . . 63.11(15) ?
C6 C5 C10 C20 . . . . 47.55(15) ?
C4 C5 C10 C20 . . . . -81.40(16) ?
C6 C5 C10 C1 . . . . 171.15(12) ?
C4 C5 C10 C1 . . . . 42.20(18) ?
C6 C5 C10 C9 . . . . -68.50(15) ?
C4 C5 C10 C9 . . . . 162.55(13) ?
C10 C9 C11 C12 . . . . -173.29(14) ?
C8 C9 C11 C12 . . . . -48.25(18) ?
C9 C11 C12 C13 . . . . 45.16(19) ?
C11 C12 C13 O6 . . . . 141.31(14) ?
C11 C12 C13 C16 . . . . -95.05(16) ?
C11 C12 C13 C14 . . . . 15.98(19) ?
O6 C13 C14 C8 . . . . 168.34(12) ?
C16 C13 C14 C8 . . . . 47.24(14) ?
C12 C13 C14 C8 . . . . -71.27(15) ?
C7 C8 C14 C13 . . . . -171.67(12) ?
C15 C8 C14 C13 . . . . -49.89(13) ?
C9 C8 C14 C13 . . . . 67.68(15) ?
C23 O7 C15 C16 . . . . -97.73(16) ?
C23 O7 C15 C8 . . . . 145.78(13) ?
C7 C8 C15 O7 . . . . -87.21(15) ?
C14 C8 C15 O7 . . . . 153.57(12) ?
C9 C8 C15 O7 . . . . 36.68(16) ?
C7 C8 C15 C16 . . . . 152.35(13) ?
C14 C8 C15 C16 . . . . 33.14(14) ?
C9 C8 C15 C16 . . . . -83.76(14) ?
O7 C15 C16 C17 . . . . 59.4(2) ?
C8 C15 C16 C17 . . . . -179.46(16) ?
O7 C15 C16 C13 . . . . -125.49(13) ?
C8 C15 C16 C13 . . . . -4.39(15) ?
O6 C13 C16 C17 . . . . 25.4(2) ?
C14 C13 C16 C17 . . . . 148.54(17) ?
C12 C13 C16 C17 . . . . -95.1(2) ?
O6 C13 C16 C15 . . . . -149.65(13) ?
C14 C13 C16 C15 . . . . -26.56(15) ?
C12 C13 C16 C15 . . . . 89.81(15) ?
C7 O1 C20 C10 . . . . -1.88(17) ?
C1 C10 C20 O1 . . . . -179.99(12) ?
C9 C10 C20 O1 . . . . 59.73(16) ?
C5 C10 C20 O1 . . . . -56.00(16) ?
C6 O3 C21 O4 . . . . 8.8(2) ?
C6 O3 C21 C22 . . . . -169.57(13) ?
C15 O7 C23 O8 . . . . 1.0(2) ?
C15 O7 C23 C24 . . . . -179.03(14) ?

loop_
_cod_related_entry_id
_cod_related_entry_database
_cod_related_entry_code
1 ChemSpider 24744284
